data_2231185
loop_
_publ_author_name
'Liu, Hong'
'Yin, Handong'

_publ_section_title
;
 <i>catena</i>-Poly[[trimethyltin(IV)]-\m-3,5-difluorobenzoato-\k^2^<i>O</i>:<i>O</i>']
;
_journal_coeditor_code JJ2092
_journal_issue 8
_journal_name_full 'Acta Crystallographica Section E'
_journal_page_first m1030
_journal_paper_doi 10.1107/S1600536811025608
_journal_volume 67
_journal_year 2011
_chemical_formula_iupac '[Sn (C H3)3 (C7 H3 F2 O2)]'
_chemical_formula_moiety 'C10 H12 F2 O2 Sn'
_chemical_formula_sum 'C10 H12 F2 O2 Sn'
_chemical_formula_weight 320.89
_chemical_name_systematic
;
<i>catena</i>-Poly[[trimethyltin(IV)]-\m-3,5-difluorobenzoato-
\k^2^<i>O</i>:<i>O</i>']
;
_space_group_IT_number 15
_symmetry_cell_setting monoclinic
_symmetry_space_group_name_Hall '-C 2yc'
_symmetry_space_group_name_H-M 'C 1 2/c 1'
_atom_sites_solution_hydrogens geom
_atom_sites_solution_primary direct
_atom_sites_solution_secondary difmap
_audit_creation_method SHELXL-97
_cell_angle_alpha 90.00
_cell_angle_beta 101.8640(10)
_cell_angle_gamma 90.00
_cell_formula_units_Z 8
_cell_length_a 13.1371(12)
_cell_length_b 10.0847(11)
_cell_length_c 18.9643(19)
_cell_measurement_reflns_used 3905
_cell_measurement_temperature 298(2)
_cell_measurement_theta_max 26.341
_cell_measurement_theta_min 2.660
_cell_volume 2458.8(4)
_computing_cell_refinement '<i>SAINT</i> (Siemens, 1996)'
_computing_data_collection '<i>SMART</i> (Siemens, 1996)'
_computing_data_reduction '<i>SAINT</i> (Siemens, 1996)'
_computing_molecular_graphics '<i>SHELXTL</i> (Sheldrick, 2008)'
_computing_publication_material '<i>SHELXTL</i> (Sheldrick, 2008)'
_computing_structure_refinement '<i>SHELXL97</i> (Sheldrick, 2008)'
_computing_structure_solution '<i>SHELXS97</i> (Sheldrick, 2008)'
_diffrn_ambient_temperature 298(2)
_diffrn_measured_fraction_theta_full 0.998
_diffrn_measured_fraction_theta_max 0.998
_diffrn_measurement_device_type 'Siemens SMART CCD area-detector'
_diffrn_measurement_method '\f and \w scans'
_diffrn_radiation_monochromator graphite
_diffrn_radiation_source 'fine-focus sealed tube'
_diffrn_radiation_type MoK\a
_diffrn_radiation_wavelength 0.71073
_diffrn_reflns_av_R_equivalents 0.0339
_diffrn_reflns_av_sigmaI/netI 0.0357
_diffrn_reflns_limit_h_max 15
_diffrn_reflns_limit_h_min -14
_diffrn_reflns_limit_k_max 12
_diffrn_reflns_limit_k_min -9
_diffrn_reflns_limit_l_max 22
_diffrn_reflns_limit_l_min -22
_diffrn_reflns_number 5945
_diffrn_reflns_theta_full 25.02
_diffrn_reflns_theta_max 25.02
_diffrn_reflns_theta_min 2.66
_diffrn_standards_number 0
_exptl_absorpt_coefficient_mu 2.082
_exptl_absorpt_correction_T_max 0.4897
_exptl_absorpt_correction_T_min 0.4224
_exptl_absorpt_correction_type multi-scan
_exptl_absorpt_process_details '(SADABS; Sheldrick, 1996)'
_exptl_crystal_colour colorless
_exptl_crystal_density_diffrn 1.734
_exptl_crystal_density_method 'not measured'
_exptl_crystal_description block
_exptl_crystal_F_000 1248
_exptl_crystal_size_max 0.50
_exptl_crystal_size_mid 0.42
_exptl_crystal_size_min 0.40
_refine_diff_density_max 0.759
_refine_diff_density_min -0.687
_refine_ls_extinction_coef 0.00219(15)
_refine_ls_extinction_expression Fc^*^=kFc[1+0.001xFc^2^\l^3^/sin(2\q)]^-1/4^
_refine_ls_extinction_method '<i>SHELXL97</i> (Sheldrick, 2008)'
_refine_ls_goodness_of_fit_ref 1.166
_refine_ls_hydrogen_treatment constr
_refine_ls_matrix_type full
_refine_ls_number_parameters 140
_refine_ls_number_reflns 2165
_refine_ls_number_restraints 0
_refine_ls_restrained_S_all 1.166
_refine_ls_R_factor_all 0.0474
_refine_ls_R_factor_gt 0.0318
_refine_ls_shift/su_max 0.008
_refine_ls_shift/su_mean 0.000
_refine_ls_structure_factor_coef Fsqd
_refine_ls_weighting_details 'calc w=1/[\s^2^(Fo^2^)+(0.0148P)^2^+7.4343P] where P=(Fo^2^+2Fc^2^)/3'
_refine_ls_weighting_scheme calc
_refine_ls_wR_factor_gt 0.0637
_refine_ls_wR_factor_ref 0.0734
_reflns_number_gt 1725
_reflns_number_total 2165
_reflns_threshold_expression I>2sigma(I)
_cod_data_source_file jj2092.cif
_cod_data_source_block I
_cod_original_sg_symbol_H-M 'C 2/c'
_cod_database_code 2231185
_cod_database_fobs_code 2231185

loop_
_symmetry_equiv_pos_as_xyz
'x, y, z'
'-x, y, -z+1/2'
'x+1/2, y+1/2, z'
'-x+1/2, y+1/2, -z+1/2'
'-x, -y, -z'
'x, -y, z-1/2'
'-x+1/2, -y+1/2, -z'
'x+1/2, -y+1/2, z-1/2'

loop_
_atom_site_type_symbol
_atom_site_label
_atom_site_fract_x
_atom_site_fract_y
_atom_site_fract_z
_atom_site_U_iso_or_equiv
_atom_site_adp_type
_atom_site_calc_flag
_atom_site_refinement_flags
_atom_site_occupancy
_atom_site_symmetry_multiplicity
Sn Sn1 0.21709(3) -0.11988(3) 0.275296(18) 0.04976(17) Uani d . 1 1
O O1 0.1757(3) 0.0218(3) 0.34840(19) 0.0620(10) Uani d . 1 1
O O2 0.2446(3) 0.2018(4) 0.3102(2) 0.0664(10) Uani d . 1 1
F F1 -0.0238(3) 0.1709(4) 0.5259(2) 0.0939(12) Uani d . 1 1
F F2 0.1732(3) 0.5409(3) 0.4910(2) 0.0944(12) Uani d . 1 1
C C1 0.1945(4) 0.1461(5) 0.3495(3) 0.0483(12) Uani d . 1 1
C C2 0.1503(3) 0.2219(5) 0.4043(2) 0.0431(11) Uani d . 1 1
C C3 0.0816(4) 0.1598(5) 0.4403(3) 0.0523(12) Uani d . 1 1
H H3 0.0613 0.0724 0.4300 0.063 Uiso calc R 1 1
C C4 0.0443(4) 0.2301(6) 0.4913(3) 0.0587(14) Uani d . 1 1
C C5 0.0744(4) 0.3574(6) 0.5100(3) 0.0658(15) Uani d . 1 1
H H5 0.0497 0.4024 0.5459 0.079 Uiso calc R 1 1
C C6 0.1422(5) 0.4153(5) 0.4736(3) 0.0623(15) Uani d . 1 1
C C7 0.1796(4) 0.3514(5) 0.4209(3) 0.0539(13) Uani d . 1 1
H H7 0.2243 0.3947 0.3964 0.065 Uiso calc R 1 1
C C8 0.1543(6) -0.2738(6) 0.3291(4) 0.094(2) Uani d . 1 1
H H8A 0.1335 -0.3461 0.2964 0.141 Uiso calc R 1 1
H H8B 0.0949 -0.2412 0.3459 0.141 Uiso calc R 1 1
H H8C 0.2059 -0.3039 0.3693 0.141 Uiso calc R 1 1
C C9 0.1173(4) -0.0367(6) 0.1847(3) 0.0685(16) Uani d . 1 1
H H9A 0.1543 0.0292 0.1635 0.103 Uiso calc R 1 1
H H9B 0.0587 0.0036 0.1994 0.103 Uiso calc R 1 1
H H9C 0.0933 -0.1051 0.1501 0.103 Uiso calc R 1 1
C C10 0.3794(4) -0.0930(6) 0.2996(3) 0.0766(18) Uani d . 1 1
H H10A 0.4073 -0.1137 0.2580 0.115 Uiso calc R 1 1
H H10B 0.4098 -0.1505 0.3386 0.115 Uiso calc R 1 1
H H10C 0.3951 -0.0025 0.3134 0.115 Uiso calc R 1 1

loop_
_atom_site_aniso_label
_atom_site_aniso_U_11
_atom_site_aniso_U_22
_atom_site_aniso_U_33
_atom_site_aniso_U_12
_atom_site_aniso_U_13
_atom_site_aniso_U_23
Sn1 0.0557(2) 0.0429(2) 0.0565(2) 0.00350(16) 0.02496(16) 0.00374(17)
O1 0.085(3) 0.044(2) 0.068(2) 0.0015(18) 0.040(2) -0.0038(17)
O2 0.087(3) 0.059(2) 0.066(2) -0.0043(19) 0.046(2) 0.0052(19)
F1 0.101(3) 0.099(3) 0.102(3) 0.009(2) 0.070(2) 0.014(2)
F2 0.130(3) 0.058(2) 0.100(3) 0.002(2) 0.033(2) -0.0238(19)
C1 0.055(3) 0.044(3) 0.048(3) 0.007(2) 0.017(2) 0.004(2)
C2 0.042(3) 0.047(3) 0.042(3) 0.007(2) 0.013(2) 0.004(2)
C3 0.056(3) 0.051(3) 0.053(3) 0.004(2) 0.018(2) 0.006(2)
C4 0.058(3) 0.067(4) 0.056(3) 0.013(3) 0.025(3) 0.013(3)
C5 0.077(4) 0.073(4) 0.052(3) 0.031(3) 0.023(3) 0.004(3)
C6 0.075(4) 0.048(3) 0.062(3) 0.016(3) 0.011(3) -0.006(3)
C7 0.060(3) 0.051(3) 0.054(3) 0.004(2) 0.018(2) 0.003(2)
C8 0.145(6) 0.049(3) 0.118(5) 0.007(4) 0.097(5) 0.008(4)
C9 0.056(3) 0.083(4) 0.066(4) 0.011(3) 0.013(3) -0.002(3)
C10 0.058(3) 0.091(5) 0.078(4) 0.011(3) 0.007(3) -0.007(3)

loop_
_atom_type_symbol
_atom_type_description
_atom_type_scat_dispersion_real
_atom_type_scat_dispersion_imag
_atom_type_scat_source
C C 0.0033 0.0016 'International Tables Vol C Tables 4.2.6.8 and 6.1.1.4'
H H 0.0000 0.0000 'International Tables Vol C Tables 4.2.6.8 and 6.1.1.4'
F F 0.0171 0.0103 'International Tables Vol C Tables 4.2.6.8 and 6.1.1.4'
O O 0.0106 0.0060 'International Tables Vol C Tables 4.2.6.8 and 6.1.1.4'
Sn Sn -0.6537 1.4246 'International Tables Vol C Tables 4.2.6.8 and 6.1.1.4'

loop_
_geom_angle_atom_site_label_1
_geom_angle_atom_site_label_2
_geom_angle_atom_site_label_3
_geom_angle_site_symmetry_3
_geom_angle
C10 Sn1 C9 . 124.0(2)
C10 Sn1 C8 . 117.8(3)
C9 Sn1 C8 . 116.5(3)
C10 Sn1 O1 . 98.80(19)
C9 Sn1 O1 . 93.67(19)
C8 Sn1 O1 . 90.07(19)
C10 Sn1 O2 4_545 84.63(19)
C9 Sn1 O2 4_545 86.19(18)
C8 Sn1 O2 4_545 86.33(19)
O1 Sn1 O2 4_545 175.91(13)
C1 O1 Sn1 . 126.3(3)
C1 O2 Sn1 4 155.9(3)
O2 C1 O1 . 124.4(5)
O2 C1 C2 . 121.4(4)
O1 C1 C2 . 114.2(4)
C7 C2 C3 . 119.5(5)
C7 C2 C1 . 120.8(4)
C3 C2 C1 . 119.7(4)
C4 C3 C2 . 118.5(5)
C4 C3 H3 . 120.7
C2 C3 H3 . 120.7
F1 C4 C3 . 118.9(5)
F1 C4 C5 . 118.2(5)
C3 C4 C5 . 122.9(5)
C6 C5 C4 . 117.0(5)
C6 C5 H5 . 121.5
C4 C5 H5 . 121.5
F2 C6 C7 . 119.1(6)
F2 C6 C5 . 118.3(5)
C7 C6 C5 . 122.7(5)
C6 C7 C2 . 119.3(5)
C6 C7 H7 . 120.3
C2 C7 H7 . 120.3
Sn1 C8 H8A . 109.5
Sn1 C8 H8B . 109.5
H8A C8 H8B . 109.5
Sn1 C8 H8C . 109.5
H8A C8 H8C . 109.5
H8B C8 H8C . 109.5
Sn1 C9 H9A . 109.5
Sn1 C9 H9B . 109.5
H9A C9 H9B . 109.5
Sn1 C9 H9C . 109.5
H9A C9 H9C . 109.5
H9B C9 H9C . 109.5
Sn1 C10 H10A . 109.5
Sn1 C10 H10B . 109.5
H10A C10 H10B . 109.5
Sn1 C10 H10C . 109.5
H10A C10 H10C . 109.5
H10B C10 H10C . 109.5

loop_
_geom_bond_atom_site_label_1
_geom_bond_atom_site_label_2
_geom_bond_site_symmetry_2
_geom_bond_distance
Sn1 C10 . 2.104(5)
Sn1 C9 . 2.109(5)
Sn1 C8 . 2.115(6)
Sn1 O1 . 2.137(3)
Sn1 O2 4_545 2.540(4)
O1 C1 . 1.278(6)
O2 C1 . 1.227(6)
O2 Sn1 4 2.540(4)
F1 C4 . 1.353(6)
F2 C6 . 1.351(6)
C1 C2 . 1.500(6)
C2 C7 . 1.379(6)
C2 C3 . 1.389(6)
C3 C4 . 1.368(7)
C3 H3 . 0.9300
C4 C5 . 1.368(7)
C5 C6 . 1.365(8)
C5 H5 . 0.9300
C6 C7 . 1.363(7)
C7 H7 . 0.9300
C8 H8A . 0.9600
C8 H8B . 0.9600
C8 H8C . 0.9600
C9 H9A . 0.9600
C9 H9B . 0.9600
C9 H9C . 0.9600
C10 H10A . 0.9600
C10 H10B . 0.9600
C10 H10C . 0.9600

loop_
_geom_hbond_atom_site_label_D
_geom_hbond_atom_site_label_H
_geom_hbond_atom_site_label_A
_geom_hbond_site_symmetry_A
_geom_hbond_distance_DH
_geom_hbond_distance_HA
_geom_hbond_distance_DA
_geom_hbond_angle_DHA
C9 H9C F1 6 0.96 2.62 3.470(7) 148

loop_
_geom_torsion_atom_site_label_1
_geom_torsion_atom_site_label_2
_geom_torsion_atom_site_label_3
_geom_torsion_atom_site_label_4
_geom_torsion_site_symmetry_1
_geom_torsion
C10 Sn1 O1 C1 . 59.5(4)
C9 Sn1 O1 C1 . -65.8(4)
C8 Sn1 O1 C1 . 177.7(4)
Sn1 O2 C1 O1 4 133.6(7)
Sn1 O2 C1 C2 4 -46.9(11)
Sn1 O1 C1 O2 . -4.0(7)
Sn1 O1 C1 C2 . 176.5(3)
O2 C1 C2 C7 . -11.4(7)
O1 C1 C2 C7 . 168.2(4)
O2 C1 C2 C3 . 170.6(5)
O1 C1 C2 C3 . -9.9(6)
C7 C2 C3 C4 . 0.4(7)
C1 C2 C3 C4 . 178.5(4)
C2 C3 C4 F1 . 179.1(4)
C2 C3 C4 C5 . -2.2(8)
F1 C4 C5 C6 . -179.2(5)
C3 C4 C5 C6 . 2.0(8)
C4 C5 C6 F2 . 180.0(5)
C4 C5 C6 C7 . -0.1(8)
F2 C6 C7 C2 . 178.3(4)
C5 C6 C7 C2 . -1.6(8)
C3 C2 C7 C6 . 1.5(7)
C1 C2 C7 C6 . -176.6(4)
